data_7027444
loop_
_publ_author_name
'Madec, Pascale'
'Muir, Kenneth W.'
'P\'etillon, Fran\,cois Y.'
'Rumin, Ren\'e'
'Scaon, Yannick'
'Schollhammer, Philippe'
'Talarmin, Jean'

_publ_section_title
;
 Generation of substrate-binding sites by electrochemical reduction of
 cis-[Fe2(cp)2(\m-SMe)2(MeCN)(L)]2+ (L&#x2005;=&#x2005;CO or MeCN).
 Reactivity of the sites toward CO and tBuNC. Crystal structure of
 [Fe2(cp)2(\m-SMe)2(CO)(MeCN)][BF4]2&#x00B7;CH2Cl2
;
_journal_issue 14
_journal_name_full 'Journal of the Chemical Society, Dalton Transactions'
_journal_page_first 2371
_journal_paper_doi 10.1039/a902793i
_journal_year 1999
_chemical_formula_moiety 'C15 H19 Fe2 N O S2 2+,(B F4 1-)2, C H2 Cl2'
_chemical_formula_sum 'C16 H21 B2 Cl2 F8 Fe2 N O S2'
_chemical_formula_weight 663.68
_chemical_name_systematic
;
 
 ?
;
_space_group_IT_number 19
_symmetry_cell_setting orthorhombic
_symmetry_space_group_name_Hall 'P 2ac 2ab'
_symmetry_space_group_name_H-M 'P 21 21 21'
_atom_sites_solution_hydrogens geom
_atom_sites_solution_primary direct
_atom_sites_solution_secondary difmap
_audit_creation_method SHELXL-97
_cell_angle_alpha 90.00
_cell_angle_beta 90.00
_cell_angle_gamma 90.00
_cell_formula_units_Z 4
_cell_length_a 10.7699(10)
_cell_length_b 11.6826(10)
_cell_length_c 19.751(2)
_cell_measurement_reflns_used 14544
_cell_measurement_temperature 150(2)
_cell_measurement_theta_max 27.14
_cell_measurement_theta_min 1.97
_cell_volume 2485.1(4)
_computing_cell_refinement 'Bruker SMART'
_computing_data_collection 'Bruker SMART'
_computing_data_reduction 'Bruker SHELXTL'
_computing_molecular_graphics 'ORTEP3 (Farrugia, 1997)'
_computing_publication_material 'WINGX (Farrugia, 1997)'
_computing_structure_refinement 'SHELXL-97 (Sheldrick, 1997)'
_computing_structure_solution 'SHELXS-97 (Sheldrick, 1990)'
_diffrn_ambient_temperature 150(2)
_diffrn_measured_fraction_theta_full 0.914
_diffrn_measured_fraction_theta_max 0.914
_diffrn_measurement_device_type 'CCD area detector'
_diffrn_measurement_method 'phi and omega scans'
_diffrn_radiation_source synchrotron
_diffrn_radiation_type synchrotron
_diffrn_radiation_wavelength 0.69150
_diffrn_reflns_av_R_equivalents 0.0332
_diffrn_reflns_av_sigmaI/netI 0.0351
_diffrn_reflns_limit_h_max 13
_diffrn_reflns_limit_h_min -13
_diffrn_reflns_limit_k_max 15
_diffrn_reflns_limit_k_min -12
_diffrn_reflns_limit_l_max 25
_diffrn_reflns_limit_l_min -22
_diffrn_reflns_number 14544
_diffrn_reflns_theta_full 27.14
_diffrn_reflns_theta_max 27.14
_diffrn_reflns_theta_min 1.97
_exptl_absorpt_coefficient_mu 1.622
_exptl_absorpt_correction_T_max 1.000
_exptl_absorpt_correction_T_min 0.768
_exptl_absorpt_correction_type 'empirical (SADABS, Sheldrick, 1997)'
_exptl_crystal_colour red
_exptl_crystal_density_diffrn 1.774
_exptl_crystal_density_method 'not measured'
_exptl_crystal_description block
_exptl_crystal_F_000 1328
_exptl_crystal_size_max 0.10
_exptl_crystal_size_mid 0.06
_exptl_crystal_size_min 0.06
_refine_diff_density_max 0.557
_refine_diff_density_min -0.775
_refine_diff_density_rms 0.082
_refine_ls_abs_structure_details 'Flack H D (1983), Acta Cryst. A39, 876-881'
_refine_ls_abs_structure_Flack 0.019(15)
_refine_ls_extinction_method none
_refine_ls_goodness_of_fit_ref 0.992
_refine_ls_hydrogen_treatment mixed
_refine_ls_matrix_type full
_refine_ls_number_parameters 311
_refine_ls_number_reflns 5283
_refine_ls_number_restraints 0
_refine_ls_restrained_S_all 0.992
_refine_ls_R_factor_all 0.0346
_refine_ls_R_factor_gt 0.0325
_refine_ls_shift/su_max 0.001
_refine_ls_shift/su_mean 0.000
_refine_ls_structure_factor_coef Fsqd
_refine_ls_weighting_details 'w=1/[\s^2^(Fo^2^)+(0.0588P)^2^+0.9934P] where P=(Fo^2^+2Fc^2^)/3'
_refine_ls_weighting_scheme calc
_refine_ls_wR_factor_gt 0.0860
_refine_ls_wR_factor_ref 0.0873
_reflns_number_gt 4981
_reflns_number_total 5283
_reflns_threshold_expression >2sigma(I)
_cod_data_source_file 902793Isup1.cif
_cod_data_source_block km6
_cod_depositor_comments
;
The following automatic conversions were performed:

'_symmetry_cell_setting' value 'Orthorhombic' changed to
'orthorhombic' according to
/home/saulius/struct/CIF-dictionaries/cif_core.dic dictionary named
'cif_core.dic' version 2.4.2 from 2011-04-26.

Automatic conversion script
Id: cif_fix_values 1891 2012-01-12 08:04:46Z andrius 

The following automatic conversions were performed:

'_refine_ls_weighting_scheme' value 'calc
w=1/[\s^2^(Fo^2^)+(0.0588P)^2^+0.9934P] where P=(Fo^2^+2Fc^2^)/3' was
changed to 'calc'. New tag '_refine_ls_weighting_details' was
created. The value of the new tag was set to
'w=1/[\s^2^(Fo^2^)+(0.0588P)^2^+0.9934P] where P=(Fo^2^+2Fc^2^)/3'.

Automatic conversion script
Id: cif_fix_values 3143 2015-03-26 13:38:13Z robertas 
;
_cod_original_cell_volume 2485.0(4)
_cod_original_sg_symbol_H-M 'P 2(1) 2(1) 2(1)'
_cod_database_code 7027444

loop_
_symmetry_equiv_pos_as_xyz
'x, y, z'
'-x+1/2, -y, z+1/2'
'-x, y+1/2, -z+1/2'
'x+1/2, -y+1/2, -z'

loop_
_atom_site_label
_atom_site_type_symbol
_atom_site_fract_x
_atom_site_fract_y
_atom_site_fract_z
_atom_site_U_iso_or_equiv
_atom_site_adp_type
_atom_site_occupancy
_atom_site_calc_flag
_atom_site_refinement_flags
Fe1 Fe 0.09430(4) 0.95560(3) 0.068634(19) 0.01918(10) Uani 1 d .
Fe2 Fe 0.13643(4) 1.02571(4) 0.194451(19) 0.01982(10) Uani 1 d .
S1 S 0.11164(7) 0.84699(6) 0.16079(4) 0.02451(16) Uani 1 d .
S2 S 0.18252(7) 1.11847(6) 0.10038(4) 0.02321(15) Uani 1 d .
O O 0.3226(2) 0.8654(3) 0.00904(14) 0.0467(7) Uani 1 d .
N N 0.3093(2) 1.0062(2) 0.21623(12) 0.0243(5) Uani 1 d .
C1 C 0.2548(4) 0.7664(3) 0.1659(2) 0.0372(8) Uani 1 d .
H1A H 0.2463 0.6951 0.1401 0.056 Uiso 1 calc R
H1B H 0.2728 0.7484 0.2133 0.056 Uiso 1 calc R
H1C H 0.3228 0.8120 0.1469 0.056 Uiso 1 calc R
C2 C 0.3481(3) 1.1232(3) 0.08272(17) 0.0354(8) Uani 1 d .
H2A H 0.3868 1.1833 0.1102 0.053 Uiso 1 calc R
H2B H 0.3612 1.1398 0.0346 0.053 Uiso 1 calc R
H2C H 0.3855 1.0491 0.0938 0.053 Uiso 1 calc R
C3 C 0.2364(3) 0.9012(3) 0.03347(16) 0.0295(7) Uani 1 d .
C4 C 0.4082(3) 1.0082(3) 0.23692(16) 0.0285(7) Uani 1 d .
C5 C 0.5328(3) 1.0129(4) 0.2653(2) 0.0430(9) Uani 1 d .
H5A H 0.5921 1.0337 0.2297 0.065 Uiso 1 calc R
H5B H 0.5548 0.9379 0.2839 0.065 Uiso 1 calc R
H5C H 0.5355 1.0704 0.3014 0.065 Uiso 1 calc R
C6 C -0.0858(3) 0.8814(3) 0.05365(16) 0.0289(7) Uani 1 d .
H6 H -0.1210 0.8221 0.0804 0.035 Uiso 1 calc R
C7 C -0.1007(3) 0.9999(3) 0.06430(16) 0.0278(6) Uani 1 d .
H7 H -0.1475 1.0343 0.0996 0.033 Uiso 1 calc R
C8 C -0.0334(3) 1.0591(3) 0.01312(17) 0.0308(7) Uani 1 d .
H8 H -0.0277 1.1398 0.0084 0.037 Uiso 1 calc R
C9 C 0.0234(3) 0.9773(3) -0.02942(15) 0.0322(7) Uani 1 d .
H9 H 0.0738 0.9933 -0.0678 0.039 Uiso 1 calc R
C10 C -0.0085(3) 0.8660(3) -0.00435(17) 0.0293(7) Uani 1 d .
H10 H 0.0172 0.7948 -0.0230 0.035 Uiso 1 calc R
C11 C -0.0450(3) 1.0288(4) 0.23303(16) 0.0332(7) Uani 1 d .
H11 H -0.1116 0.9843 0.2157 0.040 Uiso 1 calc R
C12 C 0.0376(3) 0.9957(4) 0.28618(16) 0.0376(8) Uani 1 d .
H12 H 0.0357 0.9253 0.3102 0.045 Uiso 1 calc R
C13 C 0.1221(3) 1.0856(3) 0.29662(16) 0.0364(8) Uani 1 d .
H13 H 0.1868 1.0866 0.3293 0.044 Uiso 1 calc R
C14 C 0.0944(3) 1.1746(3) 0.25001(17) 0.0343(7) Uani 1 d .
H14 H 0.1376 1.2451 0.2456 0.041 Uiso 1 calc R
C15 C -0.0107(3) 1.1387(3) 0.21077(17) 0.0314(7) Uani 1 d .
H15 H -0.0502 1.1815 0.1760 0.038 Uiso 1 calc R
B1 B 0.2326(4) 0.2113(4) 0.8892(2) 0.0369(9) Uani 1 d .
F1 F 0.2218(3) 0.3014(3) 0.84296(15) 0.0641(8) Uani 1 d .
F2 F 0.1601(3) 0.2324(3) 0.94480(14) 0.0745(9) Uani 1 d .
F3 F 0.3567(3) 0.2065(3) 0.90831(15) 0.0703(8) Uani 1 d .
F4 F 0.1960(4) 0.1110(3) 0.85987(18) 0.0830(11) Uani 1 d .
B2 B 0.3677(4) 0.2988(4) 0.3420(2) 0.0354(8) Uani 1 d .
F5 F 0.4147(3) 0.2517(2) 0.28413(16) 0.0710(8) Uani 1 d .
F6 F 0.2685(2) 0.3687(2) 0.32546(12) 0.0455(5) Uani 1 d .
F7 F 0.3253(3) 0.2137(3) 0.38525(15) 0.0670(9) Uani 1 d .
F8 F 0.4595(2) 0.3612(3) 0.37430(14) 0.0594(7) Uani 1 d .
Cl1 Cl 0.10587(19) 0.56106(17) 0.03204(11) 0.1107(7) Uani 1 d .
Cl2 Cl 0.23928(11) 0.41989(11) 0.12676(6) 0.0568(3) Uani 1 d .
C C 0.1379(5) 0.4258(5) 0.0591(3) 0.0673(13) Uani 1 d .
H0A H 0.1737 0.3819 0.0210 0.081 Uiso 1 calc R
H0B H 0.0591 0.3882 0.0723 0.081 Uiso 1 calc R

loop_
_atom_site_aniso_label
_atom_site_aniso_U_11
_atom_site_aniso_U_22
_atom_site_aniso_U_33
_atom_site_aniso_U_23
_atom_site_aniso_U_13
_atom_site_aniso_U_12
Fe1 0.01623(19) 0.0228(2) 0.01857(18) -0.00087(16) 0.00113(14) -0.00168(15)
Fe2 0.01649(19) 0.0243(2) 0.01864(18) -0.00173(16) -0.00054(15) 0.00249(15)
S1 0.0249(4) 0.0226(3) 0.0260(3) 0.0036(3) 0.0007(3) -0.0014(3)
S2 0.0222(3) 0.0224(3) 0.0250(3) 0.0021(3) -0.0031(3) -0.0038(3)
O 0.0286(13) 0.0636(18) 0.0478(15) -0.0202(14) 0.0090(12) 0.0054(13)
N 0.0236(13) 0.0270(13) 0.0224(12) -0.0032(10) -0.0013(10) 0.0049(10)
C1 0.0403(19) 0.0268(16) 0.045(2) 0.0010(15) -0.0073(16) 0.0090(14)
C2 0.0267(17) 0.0459(19) 0.0335(17) 0.0061(14) 0.0004(13) -0.0157(15)
C3 0.0216(15) 0.0386(18) 0.0283(15) -0.0060(14) 0.0016(13) -0.0037(13)
C4 0.0261(15) 0.0313(16) 0.0281(15) -0.0048(12) -0.0016(13) 0.0080(13)
C5 0.0272(17) 0.052(2) 0.050(2) -0.0203(18) -0.0128(16) 0.0107(16)
C6 0.0180(13) 0.0423(18) 0.0264(15) -0.0053(13) 0.0001(12) -0.0094(13)
C7 0.0172(13) 0.0396(16) 0.0268(14) -0.0057(12) -0.0064(12) 0.0028(12)
C8 0.0250(15) 0.0324(17) 0.0349(17) 0.0055(14) -0.0135(13) -0.0012(13)
C9 0.0247(15) 0.053(2) 0.0183(13) 0.0044(14) -0.0057(11) -0.0082(15)
C10 0.0245(15) 0.0384(18) 0.0249(15) -0.0108(13) -0.0016(12) -0.0063(14)
C11 0.0207(14) 0.052(2) 0.0269(15) -0.0120(16) 0.0060(12) -0.0002(15)
C12 0.0349(17) 0.055(2) 0.0225(15) 0.0003(15) 0.0114(13) 0.0032(16)
C13 0.0289(17) 0.059(2) 0.0216(14) -0.0143(14) -0.0014(13) 0.0081(15)
C14 0.0275(16) 0.0385(18) 0.0368(18) -0.0179(14) -0.0015(14) 0.0085(14)
C15 0.0239(15) 0.0425(19) 0.0278(16) -0.0089(14) -0.0011(12) 0.0146(14)
B1 0.044(2) 0.039(2) 0.0274(19) -0.0035(17) 0.0089(17) -0.0116(18)
F1 0.0472(14) 0.083(2) 0.0623(17) 0.0293(15) -0.0033(12) -0.0069(14)
F2 0.100(2) 0.0671(17) 0.0568(16) -0.0133(14) 0.0464(17) -0.0117(17)
F3 0.0555(16) 0.089(2) 0.0662(17) 0.0347(16) -0.0116(14) -0.0131(15)
F4 0.099(2) 0.071(2) 0.079(2) -0.0359(16) 0.0300(18) -0.0339(19)
B2 0.0215(17) 0.038(2) 0.047(2) 0.0056(17) -0.0011(17) -0.0037(15)
F5 0.083(2) 0.0481(15) 0.082(2) -0.0119(14) 0.0256(17) 0.0149(15)
F6 0.0289(10) 0.0567(14) 0.0509(13) 0.0112(11) 0.0041(9) 0.0102(10)
F7 0.0516(15) 0.0742(18) 0.0754(19) 0.0457(16) -0.0225(14) -0.0225(13)
F8 0.0401(13) 0.0717(18) 0.0664(16) 0.0064(14) -0.0155(12) -0.0176(13)
Cl1 0.0976(12) 0.0994(12) 0.1352(16) 0.0406(12) -0.0415(12) 0.0058(11)
Cl2 0.0509(6) 0.0591(7) 0.0605(6) -0.0044(5) -0.0112(5) -0.0009(5)
C 0.058(3) 0.073(3) 0.071(3) -0.007(3) 0.028(3) -0.005(3)

loop_
_atom_type_symbol
_atom_type_description
_atom_type_scat_dispersion_real
_atom_type_scat_dispersion_imag
_atom_type_scat_source
C C 0.0033 0.0016 'International Tables Vol C Tables 4.2.6.8 and 6.1.1.4'
H H 0.0000 0.0000 'International Tables Vol C Tables 4.2.6.8 and 6.1.1.4'
B B 0.0013 0.0007 'International Tables Vol C Tables 4.2.6.8 and 6.1.1.4'
N N 0.0061 0.0033 'International Tables Vol C Tables 4.2.6.8 and 6.1.1.4'
O O 0.0106 0.0060 'International Tables Vol C Tables 4.2.6.8 and 6.1.1.4'
F F 0.0171 0.0103 'International Tables Vol C Tables 4.2.6.8 and 6.1.1.4'
S S 0.1246 0.1234 'International Tables Vol C Tables 4.2.6.8 and 6.1.1.4'
Fe Fe 0.3463 0.8444 'International Tables Vol C Tables 4.2.6.8 and 6.1.1.4'
Cl Cl 0.1484 0.1585 'International Tables Vol C Tables 4.2.6.8 and 6.1.1.4'

loop_
_geom_angle_atom_site_label_1
_geom_angle_atom_site_label_2
_geom_angle_atom_site_label_3
_geom_angle
C3 Fe1 C9 89.77(14)
C3 Fe1 C10 90.42(14)
C9 Fe1 C10 39.98(14)
C3 Fe1 C8 123.41(15)
C9 Fe1 C8 38.96(14)
C10 Fe1 C8 65.78(13)
C3 Fe1 C6 125.02(13)
C9 Fe1 C6 65.95(12)
C10 Fe1 C6 39.31(12)
C8 Fe1 C6 64.88(13)
C3 Fe1 C7 153.59(13)
C9 Fe1 C7 65.25(12)
C10 Fe1 C7 65.18(12)
C8 Fe1 C7 38.66(13)
C6 Fe1 C7 38.19(13)
C3 Fe1 S2 92.75(11)
C9 Fe1 S2 108.25(11)
C10 Fe1 S2 148.09(10)
C8 Fe1 S2 86.29(9)
C6 Fe1 S2 140.66(9)
C7 Fe1 S2 102.81(9)
C3 Fe1 S1 92.46(11)
C9 Fe1 S1 148.70(10)
C10 Fe1 S1 108.76(10)
C8 Fe1 S1 142.83(10)
C6 Fe1 S1 87.60(9)
C7 Fe1 S1 104.47(9)
S2 Fe1 S1 102.82(3)
C3 Fe1 Fe2 108.98(10)
C9 Fe1 Fe2 152.75(11)
C10 Fe1 Fe2 152.53(9)
C8 Fe1 Fe2 114.59(10)
C6 Fe1 Fe2 114.10(8)
C7 Fe1 Fe2 97.41(8)
S2 Fe1 Fe2 52.95(2)
S1 Fe1 Fe2 52.88(2)
N Fe2 C15 140.79(12)
N Fe2 C11 145.29(12)
C15 Fe2 C11 39.26(16)
N Fe2 C14 100.92(12)
C15 Fe2 C14 40.00(13)
C11 Fe2 C14 66.16(14)
N Fe2 C12 105.88(13)
C15 Fe2 C12 66.02(14)
C11 Fe2 C12 39.51(13)
C14 Fe2 C12 65.49(15)
N Fe2 C13 84.13(12)
C15 Fe2 C13 66.00(13)
C11 Fe2 C13 65.46(13)
C14 Fe2 C13 39.07(14)
C12 Fe2 C13 38.38(15)
N Fe2 S1 94.15(8)
C15 Fe2 S1 123.56(10)
C11 Fe2 S1 90.76(11)
C14 Fe2 S1 155.80(11)
C12 Fe2 S1 92.30(11)
C13 Fe2 S1 125.73(11)
N Fe2 S2 91.65(8)
C15 Fe2 S2 89.43(10)
C11 Fe2 S2 120.44(10)
C14 Fe2 S2 94.67(11)
C12 Fe2 S2 155.36(11)
C13 Fe2 S2 130.47(11)
S1 Fe2 S2 103.77(3)
N Fe2 Fe1 109.75(7)
C15 Fe2 Fe1 102.11(9)
C11 Fe2 Fe1 100.73(9)
C14 Fe2 Fe1 134.88(10)
C12 Fe2 Fe1 131.29(11)
C13 Fe2 Fe1 166.00(10)
S1 Fe2 Fe1 53.54(2)
S2 Fe2 Fe1 53.29(2)
C1 S1 Fe2 111.86(12)
C1 S1 Fe1 114.42(13)
Fe2 S1 Fe1 73.58(3)
C2 S2 Fe2 113.40(12)
C2 S2 Fe1 113.09(13)
Fe2 S2 Fe1 73.76(3)
C4 N Fe2 168.7(3)
O C3 Fe1 177.0(3)
N C4 C5 178.0(3)
C7 C6 C10 108.1(3)
C7 C6 Fe1 71.65(18)
C10 C6 Fe1 68.56(17)
C6 C7 C8 108.3(3)
C6 C7 Fe1 70.17(18)
C8 C7 Fe1 69.53(17)
C9 C8 C7 108.3(3)
C9 C8 Fe1 69.11(18)
C7 C8 Fe1 71.81(18)
C8 C9 C10 107.7(3)
C8 C9 Fe1 71.93(17)
C10 C9 Fe1 70.03(18)
C6 C10 C9 107.6(3)
C6 C10 Fe1 72.13(18)
C9 C10 Fe1 69.99(17)
C15 C11 C12 108.3(3)
C15 C11 Fe2 70.01(18)
C12 C11 Fe2 71.48(18)
C13 C12 C11 108.0(3)
C13 C12 Fe2 71.23(19)
C11 C12 Fe2 69.00(17)
C12 C13 C14 108.4(3)
C12 C13 Fe2 70.38(18)
C14 C13 Fe2 69.12(18)
C13 C14 C15 107.6(3)
C13 C14 Fe2 71.81(19)
C15 C14 Fe2 69.33(18)
C11 C15 C14 107.7(3)
C11 C15 Fe2 70.73(19)
C14 C15 Fe2 70.67(18)
F4 B1 F2 109.3(3)
F4 B1 F3 111.0(4)
F2 B1 F3 109.8(3)
F4 B1 F1 110.1(3)
F2 B1 F1 109.9(4)
F3 B1 F1 106.7(3)
F5 B2 F8 109.5(3)
F5 B2 F6 109.0(3)
F8 B2 F6 110.5(3)
F5 B2 F7 110.4(3)
F8 B2 F7 109.2(3)
F6 B2 F7 108.3(3)
Cl1 C Cl2 114.1(3)

loop_
_geom_bond_atom_site_label_1
_geom_bond_atom_site_label_2
_geom_bond_distance
Fe1 C3 1.797(3)
Fe1 C9 2.097(3)
Fe1 C10 2.098(3)
Fe1 C8 2.134(3)
Fe1 C6 2.145(3)
Fe1 C7 2.164(3)
Fe1 S2 2.2173(8)
Fe1 S1 2.2266(8)
Fe1 Fe2 2.6555(6)
Fe2 N 1.924(3)
Fe2 C15 2.088(3)
Fe2 C11 2.097(3)
Fe2 C14 2.106(3)
Fe2 C12 2.130(3)
Fe2 C13 2.141(3)
Fe2 S1 2.2074(9)
Fe2 S2 2.2074(9)
S1 C1 1.809(4)
S2 C2 1.818(3)
O C3 1.126(4)
N C4 1.141(4)
C4 C5 1.456(5)
C6 C7 1.410(5)
C6 C10 1.428(4)
C7 C8 1.423(5)
C8 C9 1.411(5)
C9 C10 1.434(5)
C11 C15 1.406(6)
C11 C12 1.429(5)
C12 C13 1.404(6)
C13 C14 1.421(5)
C14 C15 1.435(5)
B1 F4 1.366(5)
B1 F2 1.369(5)
B1 F3 1.390(5)
B1 F1 1.399(5)
B2 F5 1.366(5)
B2 F8 1.384(5)
B2 F6 1.384(5)
B2 F7 1.389(5)
Cl1 C 1.703(6)
Cl2 C 1.727(6)

loop_
_geom_torsion_atom_site_label_1
_geom_torsion_atom_site_label_2
_geom_torsion_atom_site_label_3
_geom_torsion_atom_site_label_4
_geom_torsion
C3 Fe1 Fe2 N 1.96(14)
C9 Fe1 Fe2 N -129.2(2)
C10 Fe1 Fe2 N 134.7(2)
C8 Fe1 Fe2 N -140.96(13)
C6 Fe1 Fe2 N 146.90(14)
C7 Fe1 Fe2 N -177.20(12)
S2 Fe1 Fe2 N -76.72(9)
S1 Fe1 Fe2 N 80.23(9)
C3 Fe1 Fe2 C15 158.75(16)
C9 Fe1 Fe2 C15 27.6(2)
C10 Fe1 Fe2 C15 -68.5(2)
C8 Fe1 Fe2 C15 15.83(15)
C6 Fe1 Fe2 C15 -56.31(16)
C7 Fe1 Fe2 C15 -20.42(14)
S2 Fe1 Fe2 C15 80.06(11)
S1 Fe1 Fe2 C15 -122.98(11)
C3 Fe1 Fe2 C11 -161.19(16)
C9 Fe1 Fe2 C11 67.6(2)
C10 Fe1 Fe2 C11 -28.5(2)
C8 Fe1 Fe2 C11 55.90(15)
C6 Fe1 Fe2 C11 -16.25(15)
C7 Fe1 Fe2 C11 19.65(15)
S2 Fe1 Fe2 C11 120.13(12)
S1 Fe1 Fe2 C11 -82.92(12)
C3 Fe1 Fe2 C14 131.88(19)
C9 Fe1 Fe2 C14 0.7(3)
C10 Fe1 Fe2 C14 -95.4(3)
C8 Fe1 Fe2 C14 -11.04(18)
C6 Fe1 Fe2 C14 -83.18(18)
C7 Fe1 Fe2 C14 -47.29(18)
S2 Fe1 Fe2 C14 53.19(15)
S1 Fe1 Fe2 C14 -149.85(15)
C3 Fe1 Fe2 C12 -132.65(19)
C9 Fe1 Fe2 C12 96.2(2)
C10 Fe1 Fe2 C12 0.1(3)
C8 Fe1 Fe2 C12 84.43(18)
C6 Fe1 Fe2 C12 12.29(18)
C7 Fe1 Fe2 C12 48.19(17)
S2 Fe1 Fe2 C12 148.67(15)
S1 Fe1 Fe2 C12 -54.38(15)
C3 Fe1 Fe2 C13 -170.4(5)
C9 Fe1 Fe2 C13 58.4(5)
C10 Fe1 Fe2 C13 -37.7(5)
C8 Fe1 Fe2 C13 46.6(5)
C6 Fe1 Fe2 C13 -25.5(5)
C7 Fe1 Fe2 C13 10.4(5)
S2 Fe1 Fe2 C13 110.9(5)
S1 Fe1 Fe2 C13 -92.2(5)
C3 Fe1 Fe2 S1 -78.27(12)
C9 Fe1 Fe2 S1 150.5(2)
C10 Fe1 Fe2 S1 54.4(2)
C8 Fe1 Fe2 S1 138.82(11)
C6 Fe1 Fe2 S1 66.68(11)
C7 Fe1 Fe2 S1 102.57(9)
S2 Fe1 Fe2 S1 -156.95(4)
C3 Fe1 Fe2 S2 78.68(12)
C9 Fe1 Fe2 S2 -52.5(2)
C10 Fe1 Fe2 S2 -148.6(2)
C8 Fe1 Fe2 S2 -64.23(11)
C6 Fe1 Fe2 S2 -136.37(11)
C7 Fe1 Fe2 S2 -100.48(9)
S1 Fe1 Fe2 S2 156.95(4)
N Fe2 S1 C1 -1.32(16)
C15 Fe2 S1 C1 -169.95(17)
C11 Fe2 S1 C1 -146.93(17)
C14 Fe2 S1 C1 -130.0(3)
C12 Fe2 S1 C1 -107.43(17)
C13 Fe2 S1 C1 -87.07(18)
S2 Fe2 S1 C1 91.40(14)
Fe1 Fe2 S1 C1 110.25(14)
N Fe2 S1 Fe1 -111.58(8)
C15 Fe2 S1 Fe1 79.80(12)
C11 Fe2 S1 Fe1 102.81(10)
C14 Fe2 S1 Fe1 119.8(2)
C12 Fe2 S1 Fe1 142.31(10)
C13 Fe2 S1 Fe1 162.67(12)
S2 Fe2 S1 Fe1 -18.85(3)
C3 Fe1 S1 C1 5.07(17)
C9 Fe1 S1 C1 98.7(2)
C10 Fe1 S1 C1 96.34(17)
C8 Fe1 S1 C1 170.7(2)
C6 Fe1 S1 C1 130.03(16)
C7 Fe1 S1 C1 164.61(16)
S2 Fe1 S1 C1 -88.31(14)
Fe2 Fe1 S1 C1 -107.00(14)
C3 Fe1 S1 Fe2 112.07(11)
C9 Fe1 S1 Fe2 -154.32(19)
C10 Fe1 S1 Fe2 -156.65(10)
C8 Fe1 S1 Fe2 -82.27(16)
C6 Fe1 S1 Fe2 -122.97(9)
C7 Fe1 S1 Fe2 -88.38(9)
S2 Fe1 S1 Fe2 18.69(3)
N Fe2 S2 C2 4.99(16)
C15 Fe2 S2 C2 145.79(17)
C11 Fe2 S2 C2 171.11(18)
C14 Fe2 S2 C2 106.09(17)
C12 Fe2 S2 C2 141.0(3)
C13 Fe2 S2 C2 88.68(18)
S1 Fe2 S2 C2 -89.69(14)
Fe1 Fe2 S2 C2 -108.61(14)
N Fe2 S2 Fe1 113.60(8)
C15 Fe2 S2 Fe1 -105.60(10)
C11 Fe2 S2 Fe1 -80.29(12)
C14 Fe2 S2 Fe1 -145.30(10)
C12 Fe2 S2 Fe1 -110.4(3)
C13 Fe2 S2 Fe1 -162.71(12)
S1 Fe2 S2 Fe1 18.92(3)
C3 Fe1 S2 C2 -2.84(17)
C9 Fe1 S2 C2 -93.50(16)
C10 Fe1 S2 C2 -98.0(2)
C8 Fe1 S2 C2 -126.16(16)
C6 Fe1 S2 C2 -167.56(18)
C7 Fe1 S2 C2 -161.34(15)
S1 Fe1 S2 C2 90.32(13)
Fe2 Fe1 S2 C2 108.99(12)
C3 Fe1 S2 Fe2 -111.83(11)
C9 Fe1 S2 Fe2 157.51(10)
C10 Fe1 S2 Fe2 152.96(18)
C8 Fe1 S2 Fe2 124.85(10)
C6 Fe1 S2 Fe2 83.45(14)
C7 Fe1 S2 Fe2 89.67(9)
S1 Fe1 S2 Fe2 -18.67(3)
C15 Fe2 N C4 14.7(14)
C11 Fe2 N C4 -52.9(14)
C14 Fe2 N C4 10.7(14)
C12 Fe2 N C4 -56.7(14)
C13 Fe2 N C4 -24.7(14)
S1 Fe2 N C4 -150.3(14)
S2 Fe2 N C4 105.8(14)
Fe1 Fe2 N C4 157.1(13)
C9 Fe1 C3 O -28(6)
C10 Fe1 C3 O 12(6)
C8 Fe1 C3 O -49(6)
C6 Fe1 C3 O 32(6)
C7 Fe1 C3 O -10(6)
S2 Fe1 C3 O -137(6)
S1 Fe1 C3 O 120(6)
Fe2 Fe1 C3 O 172(6)
Fe2 N C4 C5 15(13)
C3 Fe1 C6 C7 -151.4(2)
C9 Fe1 C6 C7 -80.0(2)
C10 Fe1 C6 C7 -118.8(3)
C8 Fe1 C6 C7 -37.0(2)
S2 Fe1 C6 C7 9.8(3)
S1 Fe1 C6 C7 117.25(18)
Fe2 Fe1 C6 C7 70.1(2)
C3 Fe1 C6 C10 -32.7(3)
C9 Fe1 C6 C10 38.8(2)
C8 Fe1 C6 C10 81.8(2)
C7 Fe1 C6 C10 118.8(3)
S2 Fe1 C6 C10 128.59(19)
S1 Fe1 C6 C10 -124.0(2)
Fe2 Fe1 C6 C10 -171.12(18)
C10 C6 C7 C8 0.2(4)
Fe1 C6 C7 C8 59.3(2)
C10 C6 C7 Fe1 -59.1(2)
C3 Fe1 C7 C6 61.7(4)
C9 Fe1 C7 C6 82.0(2)
C10 Fe1 C7 C6 37.73(19)
C8 Fe1 C7 C6 119.4(3)
S2 Fe1 C7 C6 -173.63(17)
S1 Fe1 C7 C6 -66.54(19)
Fe2 Fe1 C7 C6 -120.03(18)
C3 Fe1 C7 C8 -57.6(4)
C9 Fe1 C7 C8 -37.4(2)
C10 Fe1 C7 C8 -81.6(2)
C6 Fe1 C7 C8 -119.4(3)
S2 Fe1 C7 C8 67.01(19)
S1 Fe1 C7 C8 174.09(17)
Fe2 Fe1 C7 C8 120.60(18)
C6 C7 C8 C9 0.0(3)
Fe1 C7 C8 C9 59.7(2)
C6 C7 C8 Fe1 -59.7(2)
C3 Fe1 C8 C9 34.6(3)
C10 Fe1 C8 C9 -38.7(2)
C6 Fe1 C8 C9 -82.2(2)
C7 Fe1 C8 C9 -118.7(3)
S2 Fe1 C8 C9 125.41(19)
S1 Fe1 C8 C9 -128.18(19)
Fe2 Fe1 C8 C9 171.48(16)
C3 Fe1 C8 C7 153.3(2)
C9 Fe1 C8 C7 118.7(3)
C10 Fe1 C8 C7 79.9(2)
C6 Fe1 C8 C7 36.52(18)
S2 Fe1 C8 C7 -115.90(18)
S1 Fe1 C8 C7 -9.5(3)
Fe2 Fe1 C8 C7 -69.82(19)
C7 C8 C9 C10 -0.2(3)
Fe1 C8 C9 C10 61.2(2)
C7 C8 C9 Fe1 -61.4(2)
C3 Fe1 C9 C8 -151.7(2)
C10 Fe1 C9 C8 117.3(3)
C6 Fe1 C9 C8 79.2(2)
C7 Fe1 C9 C8 37.11(19)
S2 Fe1 C9 C8 -58.92(19)
S1 Fe1 C9 C8 113.9(2)
Fe2 Fe1 C9 C8 -17.1(3)
C3 Fe1 C9 C10 90.9(2)
C8 Fe1 C9 C10 -117.3(3)
C6 Fe1 C9 C10 -38.14(19)
C7 Fe1 C9 C10 -80.2(2)
S2 Fe1 C9 C10 -176.26(16)
S1 Fe1 C9 C10 -3.4(3)
Fe2 Fe1 C9 C10 -134.4(2)
C7 C6 C10 C9 -0.3(4)
Fe1 C6 C10 C9 -61.4(2)
C7 C6 C10 Fe1 61.1(2)
C8 C9 C10 C6 0.3(3)
Fe1 C9 C10 C6 62.7(2)
C8 C9 C10 Fe1 -62.4(2)
C3 Fe1 C10 C6 153.8(2)
C9 Fe1 C10 C6 -117.1(3)
C8 Fe1 C10 C6 -79.3(2)
C7 Fe1 C10 C6 -36.7(2)
S2 Fe1 C10 C6 -110.4(2)
S1 Fe1 C10 C6 61.0(2)
Fe2 Fe1 C10 C6 17.8(4)
C3 Fe1 C10 C9 -89.1(2)
C8 Fe1 C10 C9 37.8(2)
C6 Fe1 C10 C9 117.1(3)
C7 Fe1 C10 C9 80.4(2)
S2 Fe1 C10 C9 6.7(3)
S1 Fe1 C10 C9 178.12(17)
Fe2 Fe1 C10 C9 134.9(2)
N Fe2 C11 C15 112.6(3)
C14 Fe2 C11 C15 38.49(19)
C12 Fe2 C11 C15 118.3(3)
C13 Fe2 C11 C15 81.5(2)
S1 Fe2 C11 C15 -149.01(18)
S2 Fe2 C11 C15 -42.5(2)
Fe1 Fe2 C11 C15 -96.05(18)
N Fe2 C11 C12 -5.7(4)
C15 Fe2 C11 C12 -118.3(3)
C14 Fe2 C11 C12 -79.8(2)
C13 Fe2 C11 C12 -36.8(2)
S1 Fe2 C11 C12 92.7(2)
S2 Fe2 C11 C12 -160.81(19)
Fe1 Fe2 C11 C12 145.7(2)
C15 C11 C12 C13 0.2(4)
Fe2 C11 C12 C13 60.9(2)
C15 C11 C12 Fe2 -60.6(2)
N Fe2 C12 C13 58.0(2)
C15 Fe2 C12 C13 -81.1(2)
C11 Fe2 C12 C13 -118.7(3)
C14 Fe2 C12 C13 -37.0(2)
S1 Fe2 C12 C13 152.9(2)
S2 Fe2 C12 C13 -75.8(3)
Fe1 Fe2 C12 C13 -166.19(17)
N Fe2 C12 C11 176.6(2)
C15 Fe2 C12 C11 37.6(2)
C14 Fe2 C12 C11 81.6(2)
C13 Fe2 C12 C11 118.7(3)
S1 Fe2 C12 C11 -88.4(2)
S2 Fe2 C12 C11 42.8(4)
Fe1 Fe2 C12 C11 -47.5(3)
C11 C12 C13 C14 -0.6(4)
Fe2 C12 C13 C14 58.8(2)
C11 C12 C13 Fe2 -59.5(2)
N Fe2 C13 C12 -124.9(2)
C15 Fe2 C13 C12 81.1(2)
C11 Fe2 C13 C12 37.9(2)
C14 Fe2 C13 C12 119.7(3)
S1 Fe2 C13 C12 -34.0(2)
S2 Fe2 C13 C12 147.90(19)
Fe1 Fe2 C13 C12 47.9(6)
N Fe2 C13 C14 115.4(2)
C15 Fe2 C13 C14 -38.6(2)
C11 Fe2 C13 C14 -81.8(2)
C12 Fe2 C13 C14 -119.7(3)
S1 Fe2 C13 C14 -153.72(18)
S2 Fe2 C13 C14 28.2(3)
Fe1 Fe2 C13 C14 -71.8(5)
C12 C13 C14 C15 0.8(4)
Fe2 C13 C14 C15 60.4(2)
C12 C13 C14 Fe2 -59.6(2)
N Fe2 C14 C13 -66.2(2)
C15 Fe2 C14 C13 117.6(3)
C11 Fe2 C14 C13 79.9(2)
C12 Fe2 C14 C13 36.4(2)
S1 Fe2 C14 C13 61.3(3)
S2 Fe2 C14 C13 -158.83(19)
Fe1 Fe2 C14 C13 161.07(16)
N Fe2 C14 C15 176.1(2)
C11 Fe2 C14 C15 -37.8(2)
C12 Fe2 C14 C15 -81.3(2)
C13 Fe2 C14 C15 -117.6(3)
S1 Fe2 C14 C15 -56.4(3)
S2 Fe2 C14 C15 83.5(2)
Fe1 Fe2 C14 C15 43.4(3)
C12 C11 C15 C14 0.2(3)
Fe2 C11 C15 C14 -61.3(2)
C12 C11 C15 Fe2 61.6(2)
C13 C14 C15 C11 -0.6(4)
Fe2 C14 C15 C11 61.4(2)
C13 C14 C15 Fe2 -62.0(2)
N Fe2 C15 C11 -123.7(2)
C14 Fe2 C15 C11 -117.7(3)
C12 Fe2 C15 C11 -37.8(2)
C13 Fe2 C15 C11 -80.0(2)
S1 Fe2 C15 C11 38.2(2)
S2 Fe2 C15 C11 144.37(18)
Fe1 Fe2 C15 C11 92.21(18)
N Fe2 C15 C14 -6.1(3)
C11 Fe2 C15 C14 117.7(3)
C12 Fe2 C15 C14 79.9(2)
C13 Fe2 C15 C14 37.7(2)
S1 Fe2 C15 C14 155.82(18)
S2 Fe2 C15 C14 -98.0(2)
Fe1 Fe2 C15 C14 -150.12(19)
